data_4103224
loop_
_publ_author_name
'C\'edric Boulho'
'Pascal Ouli\'e'
'Laure Vendier'
'Michel Etienne'
'V\'eronique Pimienta'
'Abel Locati'
'Fabienne Bessac'
'Feliu Maseras'
'Dimitrios A. Pantazis'
'John E. McGrady'

_publ_contact_author
;
Prof Michel Etienne
;
_publ_contact_author_address
;
CNRS; LCC (Laboratoire de Chimie de Coordination)
205, route de Narbonne
F-31077 Toulouse, France
Universit\'e de Toulouse
UPS, INPT; LCC; 
F-31077 Toulouse,
France
;
_publ_contact_author_email etienne@lcc-toulouse.fr
_publ_section_title
;
 C-H Bond Activation of Benzene by Unsaturated \h2-Cyclopropene and
 \h2-Benzyne Complexes of Niobium
;
_journal_name_full 'Journal of the American Chemical Society'
_journal_page_first 14239
_journal_page_last 14250
_journal_paper_doi 10.1021/ja1061505
_journal_volume 132
_journal_year 2010
_chemical_compound_source 'synthesis as described'
_chemical_formula_moiety 'C27 H37 B N7 Nb, C5 H5 N'
_chemical_formula_sum 'C32 H42 B N8 Nb'
_chemical_formula_weight 642.46
_chemical_name_systematic
;
 ?
;
_space_group_IT_number 2
_symmetry_cell_setting triclinic
_symmetry_Int_Tables_number 2
_symmetry_space_group_name_Hall '-P 1'
_symmetry_space_group_name_H-M 'P -1'
_atom_sites_solution_hydrogens geom
_atom_sites_solution_primary direct
_atom_sites_solution_secondary difmap
_cell_angle_alpha 93.377(3)
_cell_angle_beta 93.939(4)
_cell_angle_gamma 93.022(4)
_cell_formula_units_Z 2
_cell_length_a 8.3166(8)
_cell_length_b 10.2440(10)
_cell_length_c 18.5583(17)
_cell_measurement_reflns_used 3359
_cell_measurement_temperature 180(2)
_cell_measurement_theta_max 26.5
_cell_measurement_theta_min 2.1
_cell_measurement_wavelength 0.71073
_cell_volume 1572.0(3)
_computing_cell_refinement 'Bruker SMART'
_computing_data_collection 'Bruker SMART'
_computing_data_reduction 'Bruker SAINT'
_computing_molecular_graphics 'Ortep-3 for Windows (Farrugia, 1997)'
_computing_publication_material 'WinGX publication routines (Farrugia, 1999)'
_computing_structure_refinement 'SHELXL-97 (Sheldrick, 2008)'
_computing_structure_solution 'SIR92 (Giacovazzo et al, 1993)'
_diffrn_ambient_temperature 180(2)
_diffrn_measured_fraction_theta_full 0.989
_diffrn_measured_fraction_theta_max 0.989
_diffrn_measurement_device_type 'Bruker Kappa APEX II'
_diffrn_measurement_method \w-\f
_diffrn_radiation_monochromator graphite
_diffrn_radiation_source 'fine-focus sealed tube'
_diffrn_radiation_type MoK\a
_diffrn_radiation_wavelength 0.71073
_diffrn_reflns_av_R_equivalents 0.0588
_diffrn_reflns_av_unetI/netI 0.0858
_diffrn_reflns_limit_h_max 9
_diffrn_reflns_limit_h_min -9
_diffrn_reflns_limit_k_max 12
_diffrn_reflns_limit_k_min -10
_diffrn_reflns_limit_l_max 22
_diffrn_reflns_limit_l_min -22
_diffrn_reflns_number 17436
_diffrn_reflns_theta_full 25.03
_diffrn_reflns_theta_max 25.03
_diffrn_reflns_theta_min 3.08
_diffrn_standards_decay_% 0
_diffrn_standards_interval_count 0
_diffrn_standards_interval_time 0
_diffrn_standards_number 0
_exptl_absorpt_coefficient_mu 0.418
_exptl_absorpt_correction_T_max 0.982
_exptl_absorpt_correction_T_min 0.851
_exptl_absorpt_correction_type multi-scan
_exptl_absorpt_process_details
;
        [c.f. r.h. blessing, acta cryst. (1995), a51, 33-38]
;
_exptl_crystal_colour 'dark green'
_exptl_crystal_density_diffrn 1.357
_exptl_crystal_density_method 'not measured'
_exptl_crystal_description platelet
_exptl_crystal_F_000 672
_exptl_crystal_size_max 0.12
_exptl_crystal_size_mid 0.08
_exptl_crystal_size_min 0.02
_refine_diff_density_max 2.087
_refine_diff_density_min -0.859
_refine_diff_density_rms 0.103
_refine_ls_extinction_method none
_refine_ls_goodness_of_fit_ref 1.083
_refine_ls_hydrogen_treatment mixed
_refine_ls_matrix_type full
_refine_ls_number_parameters 381
_refine_ls_number_reflns 5482
_refine_ls_number_restraints 2
_refine_ls_restrained_S_all 1.083
_refine_ls_R_factor_all 0.0982
_refine_ls_R_factor_gt 0.0624
_refine_ls_shift/su_max 0.002
_refine_ls_shift/su_mean 0
_refine_ls_structure_factor_coef Fsqd
_refine_ls_weighting_details 'calc w=1/[\s^2^(Fo^2^)+(0.0565P)^2^+4.0695P] where P=(Fo^2^+2Fc^2^)/3'
_refine_ls_weighting_scheme calc
_refine_ls_wR_factor_gt 0.1344
_refine_ls_wR_factor_ref 0.1494
_reflns_number_gt 3987
_reflns_number_total 5482
_reflns_threshold_expression >2\s(I)
_cod_data_source_file ja1061505_si_002.cif
_cod_data_source_block op040
_cod_original_sg_symbol_Hall '-P 1 '
_cod_database_code 4103224

loop_
_symmetry_equiv_pos_as_xyz
'x, y, z'
'-x, -y, -z'

loop_
_atom_site_label
_atom_site_type_symbol
_atom_site_fract_x
_atom_site_fract_y
_atom_site_fract_z
_atom_site_U_iso_or_equiv
_atom_site_adp_type
_atom_site_occupancy
_atom_site_symmetry_multiplicity
_atom_site_calc_flag
_atom_site_refinement_flags
C1 C 0.7041(7) 0.1464(6) 0.8955(4) 0.0401(15) Uani 1 1 d .
C2 C 0.6241(8) 0.0569(6) 0.8519(3) 0.0401(15) Uani 1 1 d .
C3 C 0.8368(9) 0.1501(8) 0.9538(4) 0.059(2) Uani 1 1 d .
H3A H 0.7953 0.1771 1.0002 0.089 Uiso 1 1 calc R
H3B H 0.9235 0.2128 0.9429 0.089 Uiso 1 1 calc R
H3C H 0.8789 0.0628 0.9565 0.089 Uiso 1 1 calc R
C4 C 0.6353(11) -0.0823(7) 0.8322(4) 0.072(3) Uani 1 1 d .
H4A H 0.7411 -0.0968 0.8139 0.108 Uiso 1 1 calc R
H4B H 0.5502 -0.1109 0.7945 0.108 Uiso 1 1 calc R
H4C H 0.6221 -0.1326 0.8749 0.108 Uiso 1 1 calc R
C5 C 0.4433(8) 0.2999(6) 0.9407(3) 0.0411(15) Uani 1 1 d D
H5 H 0.439(7) 0.391(3) 0.964(3) 0.049 Uiso 1 1 d D
C6 C 0.3190(8) 0.2136(6) 0.9020(3) 0.04 Uani 1 1 d D
H6 H 0.203(2) 0.230(6) 0.889(3) 0.048 Uiso 1 1 d D
C7 C 0.3820(9) 0.1832(7) 0.9749(4) 0.054 Uani 1 1 d .
H7A H 0.3116 0.1962 1.0153 0.065 Uiso 1 1 calc R
H7B H 0.4532 0.1091 0.9789 0.065 Uiso 1 1 calc R
C11 C 0.3231(9) 0.5606(7) 0.8665(4) 0.0558(19) Uani 1 1 d .
H11A H 0.2456 0.5139 0.8946 0.084 Uiso 1 1 calc R
H11B H 0.2996 0.6534 0.8668 0.084 Uiso 1 1 calc R
H11C H 0.4328 0.5523 0.8879 0.084 Uiso 1 1 calc R
C12 C 0.3098(7) 0.5033(6) 0.7908(3) 0.0373(15) Uani 1 1 d .
C13 C 0.2289(7) 0.5508(6) 0.7309(3) 0.0383(15) Uani 1 1 d .
H13 H 0.1693 0.6274 0.7305 0.046 Uiso 1 1 calc R
C14 C 0.2504(6) 0.4677(6) 0.6730(3) 0.0328(14) Uani 1 1 d .
C15 C 0.1960(7) 0.4755(6) 0.5947(4) 0.0451(17) Uani 1 1 d .
H15A H 0.2896 0.4726 0.5654 0.068 Uiso 1 1 calc R
H15B H 0.1431 0.5577 0.5881 0.068 Uiso 1 1 calc R
H15C H 0.1195 0.4014 0.5793 0.068 Uiso 1 1 calc R
C21 C 0.9502(7) 0.2266(7) 0.7752(4) 0.0446(16) Uani 1 1 d .
H21A H 0.9429 0.2967 0.8129 0.067 Uiso 1 1 calc R
H21B H 1.0558 0.2348 0.755 0.067 Uiso 1 1 calc R
H21C H 0.9374 0.1414 0.7962 0.067 Uiso 1 1 calc R
C22 C 0.8194(6) 0.2371(5) 0.7162(3) 0.0301(13) Uani 1 1 d .
C23 C 0.8391(7) 0.2444(6) 0.6433(3) 0.0377(15) Uani 1 1 d .
H23 H 0.938 0.243 0.6205 0.045 Uiso 1 1 calc R
C24 C 0.6887(7) 0.2539(5) 0.6102(3) 0.0318(13) Uani 1 1 d .
C25 C 0.6394(8) 0.2658(7) 0.5321(3) 0.0500(17) Uani 1 1 d .
H25A H 0.5707 0.1887 0.5138 0.075 Uiso 1 1 calc R
H25B H 0.7358 0.2716 0.5047 0.075 Uiso 1 1 calc R
H25C H 0.5794 0.3448 0.5267 0.075 Uiso 1 1 calc R
C31 C 0.2313(9) -0.0650(7) 0.8350(4) 0.059(2) Uani 1 1 d .
H31A H 0.3223 -0.0364 0.8697 0.088 Uiso 1 1 calc R
H31B H 0.2237 -0.1609 0.829 0.088 Uiso 1 1 calc R
H31C H 0.1311 -0.0342 0.853 0.088 Uiso 1 1 calc R
C32 C 0.2569(7) -0.0101(6) 0.7643(3) 0.0391(15) Uani 1 1 d .
C33 C 0.1855(7) -0.0584(6) 0.6966(4) 0.0429(16) Uani 1 1 d .
H33 H 0.1179 -0.136 0.687 0.051 Uiso 1 1 calc R
C34 C 0.2311(6) 0.0265(5) 0.6472(3) 0.0318(14) Uani 1 1 d .
C35 C 0.1894(8) 0.0231(6) 0.5676(3) 0.0447(16) Uani 1 1 d .
H35A H 0.1229 0.0965 0.5565 0.067 Uiso 1 1 calc R
H35B H 0.1292 -0.0596 0.5518 0.067 Uiso 1 1 calc R
H35C H 0.2887 0.0302 0.5423 0.067 Uiso 1 1 calc R
C51 C 0.7293(7) 0.5064(5) 0.8073(3) 0.0327(13) Uani 1 1 d .
H51 H 0.6847 0.4838 0.7594 0.039 Uiso 1 1 calc R
C52 C 0.8278(7) 0.6196(6) 0.8196(4) 0.0400(15) Uani 1 1 d .
H52 H 0.8502 0.6725 0.7807 0.048 Uiso 1 1 calc R
C53 C 0.8926(7) 0.6548(6) 0.8880(4) 0.0421(16) Uani 1 1 d .
H53 H 0.9606 0.7322 0.8977 0.051 Uiso 1 1 calc R
C54 C 0.8573(7) 0.5761(6) 0.9420(3) 0.0381(15) Uani 1 1 d .
H54 H 0.9002 0.598 0.9903 0.046 Uiso 1 1 calc R
C55 C 0.7582(7) 0.4635(6) 0.9260(3) 0.0325(14) Uani 1 1 d .
H55 H 0.7347 0.4094 0.9642 0.039 Uiso 1 1 calc R
C60 C 0.7728(8) 0.6423(7) 0.6051(4) 0.0522(18) Uani 1 1 d .
H60 H 0.8212 0.5627 0.5931 0.063 Uiso 1 1 calc R
C61 C 0.6222(8) 0.6342(7) 0.6287(3) 0.0453(16) Uani 1 1 d .
H61 H 0.5675 0.5516 0.6331 0.054 Uiso 1 1 calc R
C62 C 0.5511(8) 0.7482(7) 0.6461(3) 0.0479(17) Uani 1 1 d .
H62 H 0.4455 0.7465 0.6627 0.057 Uiso 1 1 calc R
C63 C 0.6351(8) 0.8651(7) 0.6390(4) 0.0493(17) Uani 1 1 d .
H63 H 0.5892 0.9458 0.651 0.059 Uiso 1 1 calc R
C64 C 0.7859(9) 0.8629(7) 0.6146(4) 0.057(2) Uani 1 1 d .
H64 H 0.8432 0.9441 0.6093 0.069 Uiso 1 1 calc R
N1 N 0.3770(5) 0.3907(4) 0.7702(2) 0.0280(11) Uani 1 1 d .
N2 N 0.3407(5) 0.3697(4) 0.6969(2) 0.0260(10) Uani 1 1 d .
N3 N 0.6634(5) 0.2405(4) 0.7281(2) 0.0249(10) Uani 1 1 d .
N4 N 0.5832(5) 0.2501(4) 0.6617(2) 0.0267(10) Uani 1 1 d .
N5 N 0.3446(5) 0.1024(4) 0.7561(2) 0.0307(11) Uani 1 1 d .
N6 N 0.3276(5) 0.1241(4) 0.6834(2) 0.0274(10) Uani 1 1 d .
N7 N 0.6940(5) 0.4275(4) 0.8590(2) 0.0287(11) Uani 1 1 d .
N8 N 0.8570(7) 0.7528(7) 0.5977(4) 0.0685(19) Uani 1 1 d .
Nb1 Nb 0.52285(6) 0.23555(5) 0.83521(3) 0.02503(17) Uani 1 1 d .
B1 B 0.3989(7) 0.2490(6) 0.6544(4) 0.0271(14) Uani 1 1 d .
H1 H 0.3618 0.2518 0.6022 0.032 Uiso 1 1 calc R

loop_
_atom_site_aniso_label
_atom_site_aniso_U_11
_atom_site_aniso_U_22
_atom_site_aniso_U_33
_atom_site_aniso_U_23
_atom_site_aniso_U_13
_atom_site_aniso_U_12
C1 0.032(3) 0.038(4) 0.051(4) -0.001(3) -0.001(3) 0.015(3)
C2 0.048(4) 0.039(4) 0.034(4) 0.003(3) -0.002(3) 0.012(3)
C3 0.053(4) 0.073(5) 0.050(5) 0.006(4) -0.012(4) 0.017(4)
C4 0.109(7) 0.055(5) 0.051(5) -0.013(4) -0.014(5) 0.036(5)
C5 0.047(4) 0.034(3) 0.044(4) 0.004(3) 0.011(3) 0.009(3)
C6 0.037 0.051 0.035 0.001 0.009 0.006
C7 0.074 0.047 0.047 0.019 0.023 0.018
C11 0.076(5) 0.046(4) 0.050(4) 0.001(3) 0.019(4) 0.031(4)
C12 0.031(3) 0.035(3) 0.049(4) 0.005(3) 0.013(3) 0.012(3)
C13 0.034(3) 0.032(3) 0.054(4) 0.011(3) 0.016(3) 0.021(3)
C14 0.020(3) 0.037(3) 0.045(4) 0.021(3) 0.007(3) 0.004(2)
C15 0.034(3) 0.047(4) 0.058(4) 0.026(3) 0.002(3) 0.010(3)
C21 0.020(3) 0.061(4) 0.053(4) 0.001(3) 0.001(3) 0.009(3)
C22 0.025(3) 0.026(3) 0.040(4) -0.001(2) 0.005(3) 0.004(2)
C23 0.027(3) 0.036(3) 0.052(4) -0.003(3) 0.021(3) 0.004(3)
C24 0.034(3) 0.024(3) 0.039(4) 0.002(2) 0.010(3) 0.003(2)
C25 0.056(4) 0.057(4) 0.040(4) 0.009(3) 0.019(3) 0.009(3)
C31 0.074(5) 0.041(4) 0.060(5) 0.013(3) 0.006(4) -0.017(4)
C32 0.039(4) 0.032(3) 0.046(4) 0.007(3) 0.001(3) -0.002(3)
C33 0.039(4) 0.026(3) 0.062(5) -0.002(3) -0.002(3) -0.007(3)
C34 0.022(3) 0.028(3) 0.042(4) -0.010(3) -0.007(3) 0.004(2)
C35 0.045(4) 0.047(4) 0.040(4) -0.015(3) -0.003(3) 0.004(3)
C51 0.034(3) 0.034(3) 0.030(3) -0.002(3) 0.007(3) 0.001(3)
C52 0.035(3) 0.034(3) 0.053(4) 0.006(3) 0.009(3) 0.003(3)
C53 0.033(3) 0.030(3) 0.061(5) -0.007(3) 0.004(3) -0.003(3)
C54 0.035(3) 0.038(4) 0.039(4) -0.011(3) -0.004(3) 0.004(3)
C55 0.029(3) 0.035(3) 0.034(4) 0.001(3) 0.002(3) 0.007(3)
C60 0.044(4) 0.044(4) 0.066(5) -0.011(3) 0.002(4) 0.002(3)
C61 0.044(4) 0.044(4) 0.046(4) 0.006(3) -0.004(3) -0.010(3)
C62 0.035(4) 0.069(5) 0.040(4) 0.004(3) 0.009(3) -0.001(3)
C63 0.049(4) 0.049(4) 0.051(4) 0.000(3) 0.001(3) 0.010(3)
C64 0.057(5) 0.042(4) 0.072(5) -0.003(4) 0.014(4) -0.017(4)
N1 0.021(2) 0.031(3) 0.032(3) 0.006(2) 0.004(2) 0.003(2)
N2 0.017(2) 0.029(3) 0.033(3) 0.007(2) 0.0058(19) 0.0029(19)
N3 0.021(2) 0.025(2) 0.029(3) 0.0031(19) 0.0006(19) 0.0041(19)
N4 0.028(3) 0.027(3) 0.025(3) 0.001(2) 0.007(2) 0.007(2)
N5 0.031(3) 0.026(3) 0.034(3) 0.008(2) -0.003(2) -0.002(2)
N6 0.022(2) 0.027(2) 0.031(3) -0.005(2) -0.003(2) 0.0025(19)
N7 0.030(3) 0.026(2) 0.029(3) -0.004(2) 0.003(2) 0.000(2)
N8 0.040(3) 0.062(4) 0.102(5) -0.013(4) 0.021(3) -0.007(3)
Nb1 0.0272(3) 0.0227(3) 0.0251(3) 0.00362(19) -0.00021(19) 0.00148(19)
B1 0.022(3) 0.033(4) 0.025(3) 0.000(3) -0.004(3) 0.006(3)

loop_
_atom_type_symbol
_atom_type_description
_atom_type_scat_dispersion_real
_atom_type_scat_dispersion_imag
_atom_type_scat_source
C C 0.0033 0.0016 'International Tables Vol C Tables 4.2.6.8 and 6.1.1.4'
H H 0 0 'International Tables Vol C Tables 4.2.6.8 and 6.1.1.4'
N N 0.0061 0.0033 'International Tables Vol C Tables 4.2.6.8 and 6.1.1.4'
Nb Nb -2.0727 0.6215 'International Tables Vol C Tables 4.2.6.8 and 6.1.1.4'
B B 0.0013 0.0007 'International Tables Vol C Tables 4.2.6.8 and 6.1.1.4'

loop_
_geom_angle_atom_site_label_1
_geom_angle_atom_site_label_2
_geom_angle_atom_site_label_3
_geom_angle
C2 C1 C3 136.8(6)
C2 C1 Nb1 71.3(4)
C3 C1 Nb1 151.7(5)
C1 C2 C4 136.9(6)
C1 C2 Nb1 72.2(4)
C4 C2 Nb1 150.6(5)
C1 C3 H3A 109.5
C1 C3 H3B 109.5
H3A C3 H3B 109.5
C1 C3 H3C 109.5
H3A C3 H3C 109.5
H3B C3 H3C 109.5
C2 C4 H4A 109.5
C2 C4 H4B 109.5
H4A C4 H4B 109.5
C2 C4 H4C 109.5
H4A C4 H4C 109.5
H4B C4 H4C 109.5
C6 C5 C7 60.7(5)
C6 C5 Nb1 70.3(3)
C7 C5 Nb1 107.7(4)
C6 C5 H5 131(4)
C7 C5 H5 122(4)
Nb1 C5 H5 130(4)
C5 C6 C7 60.4(4)
C5 C6 Nb1 70.9(3)
C7 C6 Nb1 108.0(4)
C5 C6 H6 129(4)
C7 C6 H6 124(3)
Nb1 C6 H6 128(3)
C5 C7 C6 58.9(4)
C5 C7 H7A 117.9
C6 C7 H7A 117.9
C5 C7 H7B 117.9
C6 C7 H7B 117.9
H7A C7 H7B 115
C12 C11 H11A 109.5
C12 C11 H11B 109.5
H11A C11 H11B 109.5
C12 C11 H11C 109.5
H11A C11 H11C 109.5
H11B C11 H11C 109.5
N1 C12 C13 109.0(5)
N1 C12 C11 123.3(5)
C13 C12 C11 127.7(5)
C14 C13 C12 107.4(5)
C14 C13 H13 126.3
C12 C13 H13 126.3
C13 C14 N2 107.7(5)
C13 C14 C15 129.9(5)
N2 C14 C15 122.3(5)
C14 C15 H15A 109.5
C14 C15 H15B 109.5
H15A C15 H15B 109.5
C14 C15 H15C 109.5
H15A C15 H15C 109.5
H15B C15 H15C 109.5
C22 C21 H21A 109.5
C22 C21 H21B 109.5
H21A C21 H21B 109.5
C22 C21 H21C 109.5
H21A C21 H21C 109.5
H21B C21 H21C 109.5
N3 C22 C23 109.9(5)
N3 C22 C21 123.5(5)
C23 C22 C21 126.7(5)
C24 C23 C22 106.6(5)
C24 C23 H23 126.7
C22 C23 H23 126.7
N4 C24 C23 107.4(5)
N4 C24 C25 123.2(5)
C23 C24 C25 129.4(5)
C24 C25 H25A 109.5
C24 C25 H25B 109.5
H25A C25 H25B 109.5
C24 C25 H25C 109.5
H25A C25 H25C 109.5
H25B C25 H25C 109.5
C32 C31 H31A 109.5
C32 C31 H31B 109.5
H31A C31 H31B 109.5
C32 C31 H31C 109.5
H31A C31 H31C 109.5
H31B C31 H31C 109.5
N5 C32 C33 109.0(5)
N5 C32 C31 124.4(6)
C33 C32 C31 126.4(6)
C34 C33 C32 107.2(5)
C34 C33 H33 126.4
C32 C33 H33 126.4
C33 C34 N6 107.5(5)
C33 C34 C35 129.8(5)
N6 C34 C35 122.7(5)
C34 C35 H35A 109.5
C34 C35 H35B 109.5
H35A C35 H35B 109.5
C34 C35 H35C 109.5
H35A C35 H35C 109.5
H35B C35 H35C 109.5
N7 C51 C52 123.3(6)
N7 C51 H51 118.3
C52 C51 H51 118.3
C53 C52 C51 119.5(6)
C53 C52 H52 120.3
C51 C52 H52 120.3
C54 C53 C52 118.3(6)
C54 C53 H53 120.9
C52 C53 H53 120.9
C53 C54 C55 119.3(6)
C53 C54 H54 120.3
C55 C54 H54 120.3
N7 C55 C54 123.1(6)
N7 C55 H55 118.5
C54 C55 H55 118.5
N8 C60 C61 124.7(7)
N8 C60 H60 117.7
C61 C60 H60 117.7
C60 C61 C62 118.2(6)
C60 C61 H61 120.9
C62 C61 H61 120.9
C61 C62 C63 118.8(6)
C61 C62 H62 120.6
C63 C62 H62 120.6
C64 C63 C62 118.6(7)
C64 C63 H63 120.7
C62 C63 H63 120.7
N8 C64 C63 123.3(7)
N8 C64 H64 118.3
C63 C64 H64 118.3
C12 N1 N2 106.7(4)
C12 N1 Nb1 133.1(4)
N2 N1 Nb1 120.2(3)
C14 N2 N1 109.2(4)
C14 N2 B1 129.6(5)
N1 N2 B1 121.2(4)
C22 N3 N4 106.1(4)
C22 N3 Nb1 132.6(4)
N4 N3 Nb1 121.3(3)
C24 N4 N3 110.1(4)
C24 N4 B1 129.5(5)
N3 N4 B1 120.3(4)
C32 N5 N6 106.1(4)
C32 N5 Nb1 132.6(4)
N6 N5 Nb1 120.8(3)
C34 N6 N5 110.1(4)
C34 N6 B1 128.5(5)
N5 N6 B1 121.1(4)
C51 N7 C55 116.5(5)
C51 N7 Nb1 122.0(4)
C55 N7 Nb1 121.5(4)
C60 N8 C64 116.4(6)
C2 Nb1 C1 36.5(2)
C2 Nb1 C6 98.7(3)
C1 Nb1 C6 101.9(2)
C2 Nb1 C5 104.6(2)
C1 Nb1 C5 84.8(2)
C6 Nb1 C5 38.7(2)
C2 Nb1 N5 81.8(2)
C1 Nb1 N5 118.2(2)
C6 Nb1 N5 79.9(2)
C5 Nb1 N5 118.5(2)
C2 Nb1 N7 117.2(2)
C1 Nb1 N7 84.3(2)
C6 Nb1 N7 116.8(2)
C5 Nb1 N7 80.8(2)
N5 Nb1 N7 149.98(16)
C2 Nb1 N3 87.0(2)
C1 Nb1 N3 95.2(2)
C6 Nb1 N3 158.1(2)
C5 Nb1 N3 159.0(2)
N5 Nb1 N3 80.01(15)
N7 Nb1 N3 78.23(15)
C2 Nb1 N1 156.4(2)
C1 Nb1 N1 162.6(2)
C6 Nb1 N1 88.2(2)
C5 Nb1 N1 94.9(2)
N5 Nb1 N1 77.22(15)
N7 Nb1 N1 78.50(15)
N3 Nb1 N1 78.95(15)
N6 B1 N4 109.8(4)
N6 B1 N2 109.8(5)
N4 B1 N2 110.0(4)
N6 B1 H1 109.1
N4 B1 H1 109.1
N2 B1 H1 109.1

loop_
_geom_bond_atom_site_label_1
_geom_bond_atom_site_label_2
_geom_bond_distance
C1 C2 1.309(8)
C1 C3 1.488(9)
C1 Nb1 2.096(6)
C2 C4 1.460(9)
C2 Nb1 2.085(6)
C3 H3A 0.98
C3 H3B 0.98
C3 H3C 0.98
C4 H4A 0.98
C4 H4B 0.98
C4 H4C 0.98
C5 C6 1.447(9)
C5 C7 1.470(9)
C5 Nb1 2.186(6)
C5 H5 1.01(4)
C6 C7 1.474(9)
C6 Nb1 2.178(6)
C6 H6 1.00(3)
C7 H7A 0.99
C7 H7B 0.99
C11 C12 1.485(9)
C11 H11A 0.98
C11 H11B 0.98
C11 H11C 0.98
C12 N1 1.353(7)
C12 C13 1.385(8)
C13 C14 1.360(9)
C13 H13 0.95
C14 N2 1.362(7)
C14 C15 1.500(8)
C15 H15A 0.98
C15 H15B 0.98
C15 H15C 0.98
C21 C22 1.502(8)
C21 H21A 0.98
C21 H21B 0.98
C21 H21C 0.98
C22 N3 1.332(7)
C22 C23 1.381(8)
C23 C24 1.366(8)
C23 H23 0.95
C24 N4 1.341(7)
C24 C25 1.493(8)
C25 H25A 0.98
C25 H25B 0.98
C25 H25C 0.98
C31 C32 1.481(9)
C31 H31A 0.98
C31 H31B 0.98
C31 H31C 0.98
C32 N5 1.353(7)
C32 C33 1.405(9)
C33 C34 1.359(9)
C33 H33 0.95
C34 N6 1.363(7)
C34 C35 1.492(8)
C35 H35A 0.98
C35 H35B 0.98
C35 H35C 0.98
C51 N7 1.329(7)
C51 C52 1.382(8)
C51 H51 0.95
C52 C53 1.366(9)
C52 H52 0.95
C53 C54 1.361(9)
C53 H53 0.95
C54 C55 1.387(8)
C54 H54 0.95
C55 N7 1.341(7)
C55 H55 0.95
C60 N8 1.318(9)
C60 C61 1.354(9)
C60 H60 0.95
C61 C62 1.368(9)
C61 H61 0.95
C62 C63 1.371(9)
C62 H62 0.95
C63 C64 1.364(9)
C63 H63 0.95
C64 N8 1.332(9)
C64 H64 0.95
N1 N2 1.375(6)
N1 Nb1 2.384(4)
N2 B1 1.544(8)
N3 N4 1.372(6)
N3 Nb1 2.376(4)
N4 B1 1.529(7)
N5 N6 1.381(6)
N5 Nb1 2.337(4)
N6 B1 1.523(8)
N7 Nb1 2.368(4)
B1 H1 1
